data_1575780
loop_
_publ_author_name
'Liang, Gang'
'Chen, De-Jian'
'Long, Zhu-Jun'
'Zhuo, Hao'
'Zhong, Xiao-Feng'
'Chen, Xiong-Hai'
'Shao, Huai-Yu'
'Mo, Zong-Wen'
'Chen, Xiao-Ming'

_publ_section_title
;
 Efficient capture of trace benzene vapor by metal-organic frameworks
 modified with macrocyclic pyridyl ligands.
;
_journal_issue 42
_journal_name_full 'Chemical science'
_journal_page_first 19867
_journal_page_last 19875
_journal_paper_doi 10.1039/d5sc05093f
_journal_volume 16
_journal_year 2025
_chemical_formula_moiety 'C77 H41 Fe3 N3 O16'
_chemical_formula_sum 'C77 H41 Fe3 N3 O16'
_chemical_formula_weight 1431.68
_space_group_crystal_system hexagonal
_space_group_IT_number 187
_space_group_name_Hall 'P -6 2'
_space_group_name_H-M_alt 'P -6 m 2'
_atom_sites_solution_hydrogens geom
_atom_sites_solution_primary dual
_audit_creation_date 2025-01-20
_audit_creation_method
;
Olex2 1.3
(compiled 2020.11.12 svn.r5f609507 for OlexSys, GUI svn.r6408)
;
_audit_update_record
;
2025-02-15 deposited with the CCDC.	2025-09-16 downloaded from the CCDC.
;
_cell_angle_alpha 90
_cell_angle_beta 90
_cell_angle_gamma 120
_cell_formula_units_Z 1
_cell_length_a 19.4911(12)
_cell_length_b 19.4911(12)
_cell_length_c 11.4691(11)
_cell_measurement_reflns_used 2674
_cell_measurement_temperature 293(2)
_cell_measurement_theta_max 64.9600
_cell_measurement_theta_min 3.8300
_cell_volume 3773.4(5)
_computing_cell_refinement 'CrysAlisPro 1.171.42.94a (Rigaku OD, 2023)'
_computing_data_collection 'CrysAlisPro 1.171.42.94a (Rigaku OD, 2023)'
_computing_data_reduction 'CrysAlisPro 1.171.42.94a (Rigaku OD, 2023)'
_computing_molecular_graphics 'Olex2 1.3 (Dolomanov et al., 2009)'
_computing_publication_material 'Olex2 1.3 (Dolomanov et al., 2009)'
_computing_structure_refinement 'SHELXL 2018/3 (Sheldrick, 2015)'
_computing_structure_solution 'SHELXT 2018/2 (Sheldrick, 2018)'
_diffrn_ambient_environment air
_diffrn_ambient_temperature 293(2)
_diffrn_detector 'Hybrid Pixel Array Detector'
_diffrn_detector_area_resol_mean 10.0000
_diffrn_detector_type HyPix
_diffrn_measured_fraction_theta_full 0.999
_diffrn_measured_fraction_theta_max 0.987
_diffrn_measurement_details
;
List of Runs (angles in degrees, time in seconds):

  # Type    Start    End  Width  t~exp~   \w     \q     \k     \f   Frames
#--------------------------------------------------------------------------
  1  \w    -26.00  18.00   0.50   16.15    --  -56.42  42.00-116.00   88
  2  \w   -146.00 -81.00   0.50   16.15    --  -56.42 -79.00 -71.00  130
  3  \w   -105.00 -33.00   0.50   20.15    -- -106.00 160.00 -79.00  144
  4  \w     73.00 114.00   0.50   20.15    --  112.84  42.00-116.00   82
  5  \w    -63.00 -37.00   0.50    4.04    --    0.00 118.00 128.00   52
  6  \w      4.00  56.00   0.50    4.04    --    0.00 -99.00 150.00  104
  7  \w   -145.00 -96.00   0.50   16.15    --  -56.42 -99.00   0.00   98
  8  \w     -8.00  20.00   0.50   16.15    --  -56.42  19.00-180.00   56
  9  \w    -15.00  10.00   0.50   16.15    --  -56.42  19.00 -90.00   50
 10  \w    -52.00 -23.00   0.50   20.15    -- -106.00  50.00 -30.00   58
 11  \w   -164.00 -67.00   0.50   20.15    -- -106.00 -64.00  60.00  194
 12  \w    -96.00 -54.00   0.50   20.15    -- -106.00 178.00 -60.00   84
 13  \w     31.00  56.00   0.50   20.15    --  112.84 -50.00 150.00   50
 14  \w     32.00  57.00   0.50   20.15    --  112.84 -50.00  30.00   50
 15  \w     79.00 128.00   0.50   20.15    --  112.84 178.00 120.00   98
 16  \w    107.00 156.00   0.50   20.15    --  112.84 111.00   0.00   98
 17  \w     29.00  56.00   0.50   20.15    --  112.84 -50.00  90.00   54
 18  \w     30.00  56.00   0.50   20.15    --  112.84 -50.00 120.00   52
 19  \w    121.00 175.00   0.50   20.15    --  112.84  42.00-116.00  108
;
_diffrn_measurement_device 'four-circle diffractometer'
_diffrn_measurement_device_type 'XtaLAB Synergy, Dualflex, HyPix'
_diffrn_measurement_method '\w scans'
_diffrn_orient_matrix_type 'CrysAlisPro convention (1999,Acta A55,543-557)'
_diffrn_orient_matrix_UB_11 0.0097694000
_diffrn_orient_matrix_UB_12 -0.0373099000
_diffrn_orient_matrix_UB_13 0.1127123000
_diffrn_orient_matrix_UB_21 -0.0828805000
_diffrn_orient_matrix_UB_22 -0.0726953000
_diffrn_orient_matrix_UB_23 -0.0182405000
_diffrn_orient_matrix_UB_31 0.0367703000
_diffrn_orient_matrix_UB_32 -0.0407232000
_diffrn_orient_matrix_UB_33 -0.0708708000
_diffrn_radiation_monochromator mirror
_diffrn_radiation_probe x-ray
_diffrn_radiation_type 'Cu K\a'
_diffrn_radiation_wavelength 1.54184
_diffrn_reflns_av_R_equivalents 0.0681
_diffrn_reflns_av_unetI/netI 0.0447
_diffrn_reflns_Laue_measured_fraction_full 0.999
_diffrn_reflns_Laue_measured_fraction_max 0.987
_diffrn_reflns_limit_h_max 23
_diffrn_reflns_limit_h_min -16
_diffrn_reflns_limit_k_max 22
_diffrn_reflns_limit_k_min -23
_diffrn_reflns_limit_l_max 13
_diffrn_reflns_limit_l_min -14
_diffrn_reflns_number 11616
_diffrn_reflns_point_group_measured_fraction_full 0.956
_diffrn_reflns_point_group_measured_fraction_max 0.937
_diffrn_reflns_theta_full 67.684
_diffrn_reflns_theta_max 71.994
_diffrn_reflns_theta_min 3.854
_diffrn_source 'micro-focus sealed X-ray tube'
_diffrn_source_type 'PhotonJet (Cu) X-ray Source'
_exptl_absorpt_coefficient_mu 2.553
_exptl_absorpt_correction_T_max 1.00000
_exptl_absorpt_correction_T_min 0.19990
_exptl_absorpt_correction_type multi-scan
_exptl_absorpt_process_details
;
CrysAlisPro 1.171.42.94a (Rigaku Oxford Diffraction, 2023)
Empirical absorption correction using spherical harmonics,
implemented in SCALE3 ABSPACK scaling algorithm.
;
_exptl_crystal_density_diffrn 0.630
_exptl_crystal_description block
_exptl_crystal_F_000 730
_exptl_crystal_size_max 0.02
_exptl_crystal_size_mid 0.01
_exptl_crystal_size_min 0.01
_refine_diff_density_max 0.652
_refine_diff_density_min -0.558
_refine_diff_density_rms 0.063
_refine_ls_abs_structure_details
;
 Refined as an inversion twin.
;
_refine_ls_abs_structure_Flack 0.125(17)
_refine_ls_extinction_method none
_refine_ls_goodness_of_fit_ref 1.012
_refine_ls_hydrogen_treatment constr
_refine_ls_matrix_type full
_refine_ls_number_parameters 122
_refine_ls_number_reflns 2668
_refine_ls_number_restraints 168
_refine_ls_restrained_S_all 1.033
_refine_ls_R_factor_all 0.0875
_refine_ls_R_factor_gt 0.0779
_refine_ls_shift/su_max 0.001
_refine_ls_shift/su_mean 0.000
_refine_ls_structure_factor_coef Fsqd
_refine_ls_weighting_details 'w=1/[\s^2^(Fo^2^)+(0.1599P)^2^] where P=(Fo^2^+2Fc^2^)/3'
_refine_ls_weighting_scheme calc
_refine_ls_wR_factor_gt 0.2085
_refine_ls_wR_factor_ref 0.2179
_reflns_Friedel_coverage 0.806
_reflns_Friedel_fraction_full 0.909
_reflns_Friedel_fraction_max 0.882
_reflns_number_gt 2140
_reflns_number_total 2668
_reflns_threshold_expression 'I > 2\s(I)'
_cod_data_source_file d5sc05093f2.cif
_cod_data_source_block WYU-101
_cod_depositor_comments 'Adding full bibliography for 1575776--1575784.cif.'
_cod_original_cell_volume 3773.4(6)
_cod_database_code 1575780
_shelx_shelxl_version_number 2018/3
_shelx_space_group_comment
;
The symmetry employed for this shelxl refinement is uniquely defined
by the following loop, which should always be used as a source of
symmetry information in preference to the above space-group names.
They are only intended as comments.
;
_shelx_estimated_absorpt_t_max 0.975
_shelx_estimated_absorpt_t_min 0.951
_reflns_odcompleteness_completeness 99.85
_reflns_odcompleteness_iscentric 1
_reflns_odcompleteness_theta 66.97
_olex2_refinement_description
;
1. Twinned data refinement
 Scales: 0.875(17)
 0.125(17)
2. Fixed Uiso
 At 1.2 times of:
  All C(H) groups
3. Restrained distances
 C5-N003
 1.4 with sigma of 0.02
 C6-C5
 1.4 with sigma of 0.02
 C6-N003
 2.5 with sigma of 0.02
 C12-C5
 2.5 with sigma of 0.02
 C12-C6
 1.4 with sigma of 0.02
 C27-C12
 1.4 with sigma of 0.02
 O30-C27
 1.4 with sigma of 0.02
 C27-O30
 1.4 with sigma of 0.02
4. Uiso/Uaniso restraints and constraints
N003: within 2A with sigma of 0.01 and sigma for terminal atoms of 0.02 within
2A
C6 \\sim C5 \\sim N003: within 2A with sigma of 0.01 and sigma for terminal
atoms of 0.02 within 2A
C6: within 2A with sigma of 0.01 and sigma for terminal atoms of 0.02 within 2A
C12 \\sim C6 \\sim C5: within 2A with sigma of 0.01 and sigma for terminal
atoms of 0.02 within 2A
C27 \\sim C12: within 2A with sigma of 0.01 and sigma for terminal atoms of
0.02 within 2A
O30 \\sim C27: within 2A with sigma of 0.01 and sigma for terminal atoms of
0.02 within 2A
Uanis(C5) \\sim Ueq, Uanis(N003) \\sim Ueq: with sigma of 0.01 and sigma for
terminal atoms of 0.02
Uanis(N003) \\sim Ueq: with sigma of 0.01 and sigma for terminal atoms of 0.02
5. Rigid body (RIGU) restrains
 All non-hydrogen atoms
 with sigma for 1-2 distances of 0.001 and sigma for 1-3 distances of 0.002
 N003
 with sigma for 1-2 distances of 0.004 and sigma for 1-3 distances of 0.004
 All non-hydrogen atoms
 with sigma for 1-2 distances of 0.001 and sigma for 1-3 distances of 0.001
6. Others
 Fixed Sof: C1(0.5) H1(0.5) C0(0.5) H0(0.5) C2(0.5) H2(0.5) C3(0.5) H3(0.5)
 C5(0.25) H5(0.25) O30(0.25)
7.a Ternary CH refined with riding coordinates:
 C004(H004)
7.b Aromatic/amide H refined with riding coordinates:
 C00A(H00A), C1(H1), C0(H0), C2(H2), C3(H3), C5(H5), C6(H6)
;
_smtbx_masks_void_probe_radius 1.2
_smtbx_masks_void_truncation_radius 1.2
_olex2_submission_special_instructions 'No special instructions were received'
_oxdiff_exptl_absorpt_empirical_details
;
Empirical correction (ABSPACK) includes:
- Absorption correction using spherical harmonics
- Frame scaling
;
_oxdiff_exptl_absorpt_empirical_full_max 3.788
_oxdiff_exptl_absorpt_empirical_full_min 0.487

loop_
_space_group_symop_operation_xyz
'x, y, z'
'-y, x-y, z'
'-x+y, -x, z'
'x, y, -z'
'-y, x-y, -z'
'-x+y, -x, -z'
'-y, -x, z'
'-x+y, y, z'
'x, x-y, z'
'-y, -x, -z'
'-x+y, y, -z'
'x, x-y, -z'

loop_
_atom_site_label
_atom_site_type_symbol
_atom_site_fract_x
_atom_site_fract_y
_atom_site_fract_z
_atom_site_U_iso_or_equiv
_atom_site_adp_type
_atom_site_occupancy
_atom_site_site_symmetry_order
_atom_site_calc_flag
_atom_site_refinement_flags_posn
_atom_site_refinement_flags_adp
_atom_site_refinement_flags_occupancy
_atom_site_disorder_assembly
_atom_site_disorder_group
Fe01 Fe 0.38968(4) 0.61032(4) 0.500000 0.0526(5) Uani 1 4 d S T P . .
O002 O 0.333333 0.666667 0.500000 0.058(3) Uani 1 12 d S T P . .
N003 N 0.4521(3) 0.5479(3) 0.500000 0.096(3) Uani 1 4 d DS TU P . .
C004 C 0.000000 0.000000 0.1105(11) 0.052(2) Uani 1 6 d S T P . .
H004 H 0.000000 0.000000 0.195929 0.062 Uiso 1 6 calc R U P . .
O005 O 0.3231(3) 0.5332(3) 0.3763(5) 0.0868(14) Uani 1 1 d . . . . .
C006 C 0.0421(2) 0.0842(4) 0.0600(6) 0.0484(13) Uani 1 2 d S T P . .
C007 C 0.2181(2) 0.4362(4) 0.2664(6) 0.0595(14) Uani 1 2 d S T P . .
C008 C 0.1125(2) 0.2249(4) 0.0590(7) 0.0627(16) Uani 1 2 d S T P . .
C009 C 0.1503(2) 0.3006(4) 0.1284(8) 0.0651(17) Uani 1 2 d S T P . .
C00A C 0.0761(2) 0.1522(4) 0.1186(6) 0.0542(14) Uani 1 2 d S T P . .
H00A H 0.075786 0.151573 0.199633 0.065 Uiso 1 2 calc R U P A .
C00B C 0.2530(2) 0.5061(4) 0.3453(7) 0.0620(16) Uani 1 2 d S T P A .
C1 C 0.1477(9) 0.4132(8) 0.2100(14) 0.079(4) Uani 0.5 1 d . . P A 2
H1 H 0.119669 0.439485 0.223454 0.094 Uiso 0.5 1 calc R U P A 2
C0 C 0.1182(9) 0.3479(8) 0.1299(13) 0.078(3) Uani 0.5 1 d . . P A 2
H0 H 0.077020 0.338243 0.079224 0.093 Uiso 0.5 1 calc R U P A 2
C2 C 0.1030(9) 0.3174(9) 0.2059(14) 0.094(4) Uani 0.5 1 d . . P A 1
H2 H 0.049231 0.280645 0.211546 0.113 Uiso 0.5 1 calc R U P A 1
C3 C 0.1321(8) 0.3832(8) 0.2705(14) 0.078(4) Uani 0.5 1 d . . P A 1
H3 H 0.099543 0.394636 0.315768 0.093 Uiso 0.5 1 calc R U P A 1
C5 C 0.4743(6) 0.5257(6) 0.605(2) 0.141(4) Uani 0.5 2 d DS TU P . .
H5 H 0.461285 0.538715 0.676417 0.170 Uiso 0.5 2 calc R U P . .
C6 C 0.5164(5) 0.4836(5) 0.6016(18) 0.171(4) Uani 1 2 d DS TU P . .
H6 H 0.530006 0.469994 0.672108 0.205 Uiso 1 2 calc R U P . .
C12 C 0.5383(8) 0.4617(8) 0.500000 0.200(6) Uani 1 4 d DS TU P . .
C27 C 0.5803(9) 0.4197(9) 0.500000 0.208(7) Uani 1 4 d DS TU P . .
O30 O 0.6640(14) 0.459(2) 0.500000 0.228(11) Uani 0.5 2 d DS TU P . .

loop_
_atom_site_aniso_label
_atom_site_aniso_U_11
_atom_site_aniso_U_22
_atom_site_aniso_U_33
_atom_site_aniso_U_23
_atom_site_aniso_U_13
_atom_site_aniso_U_12
Fe01 0.0443(6) 0.0443(6) 0.0679(9) 0.000 0.000 0.0213(7)
O002 0.062(4) 0.062(4) 0.050(6) 0.000 0.000 0.0310(19)
N003 0.087(4) 0.087(4) 0.125(7) 0.000 0.000 0.052(5)
C004 0.045(3) 0.045(3) 0.065(7) 0.000 0.000 0.0226(14)
O005 0.071(2) 0.068(2) 0.120(4) -0.045(2) -0.024(2) 0.0335(19)
C006 0.042(2) 0.047(2) 0.057(3) 0.000(2) -0.0002(10) 0.0233(11)
C007 0.062(2) 0.053(3) 0.061(3) -0.008(3) -0.0038(13) 0.0264(15)
C008 0.061(3) 0.047(2) 0.076(4) 0.001(2) 0.0003(11) 0.0233(12)
C009 0.065(3) 0.045(3) 0.079(4) -0.003(3) -0.0013(14) 0.0225(13)
C00A 0.054(3) 0.049(2) 0.058(4) -0.004(2) -0.0019(11) 0.0244(11)
C00B 0.064(2) 0.047(3) 0.069(4) -0.008(3) -0.0038(14) 0.0235(15)
C1 0.082(5) 0.059(6) 0.106(9) -0.027(6) -0.033(6) 0.042(5)
C0 0.075(7) 0.062(5) 0.099(8) -0.027(5) -0.031(6) 0.036(5)
C2 0.071(5) 0.063(6) 0.124(9) -0.029(6) 0.014(6) 0.015(4)
C3 0.060(3) 0.059(5) 0.104(9) -0.020(5) 0.001(5) 0.023(3)
C5 0.139(6) 0.139(6) 0.157(8) 0.021(3) -0.021(3) 0.078(6)
C6 0.174(7) 0.174(7) 0.203(10) 0.021(3) -0.021(3) 0.116(7)
C12 0.196(9) 0.196(9) 0.232(12) 0.000 0.000 0.117(10)
C27 0.203(11) 0.203(11) 0.248(15) 0.000 0.000 0.123(12)
O30 0.200(11) 0.24(2) 0.26(2) 0.000 0.000 0.127(14)

loop_
_atom_type_symbol
_atom_type_description
_atom_type_scat_dispersion_real
_atom_type_scat_dispersion_imag
_atom_type_scat_source
C C 0.0181 0.0091 'International Tables Vol C Tables 4.2.6.8 and 6.1.1.4'
H H 0.0000 0.0000 'International Tables Vol C Tables 4.2.6.8 and 6.1.1.4'
Fe Fe -1.1336 3.1974 'International Tables Vol C Tables 4.2.6.8 and 6.1.1.4'
N N 0.0311 0.0180 'International Tables Vol C Tables 4.2.6.8 and 6.1.1.4'
O O 0.0492 0.0322 'International Tables Vol C Tables 4.2.6.8 and 6.1.1.4'

loop_
_geom_angle_atom_site_label_1
_geom_angle_atom_site_label_2
_geom_angle_atom_site_label_3
_geom_angle
_geom_angle_site_symmetry_1
_geom_angle_site_symmetry_3
_geom_angle_publ_flag
O002 Fe01 N003 180.00(4) . . ?
O002 Fe01 O005 95.09(15) . 7_665 ?
O002 Fe01 O005 95.09(15) . . ?
O002 Fe01 O005 95.09(15) . 10_666 ?
O002 Fe01 O005 95.09(15) . 4_556 ?
O005 Fe01 N003 84.91(15) 4_556 . ?
O005 Fe01 N003 84.91(15) 7_665 . ?
O005 Fe01 N003 84.91(15) . . ?
O005 Fe01 N003 84.91(15) 10_666 . ?
O005 Fe01 O005 88.8(3) . 7_665 ?
O005 Fe01 O005 90.3(3) 10_666 7_665 ?
O005 Fe01 O005 90.3(3) . 4_556 ?
O005 Fe01 O005 169.8(3) 7_665 4_556 ?
O005 Fe01 O005 169.8(3) . 10_666 ?
O005 Fe01 O005 88.8(3) 10_666 4_556 ?
Fe01 O002 Fe01 120.0 3_565 2_665 ?
Fe01 O002 Fe01 120.0 3_565 . ?
Fe01 O002 Fe01 120.0 2_665 . ?
C5 N003 Fe01 121.9(11) 4_556 . ?
C5 N003 Fe01 121.9(11) . . ?
C5 N003 C5 116(2) 4_556 . ?
C006 C004 H004 112.2 2 . ?
C006 C004 H004 112.2 . . ?
C006 C004 H004 112.2 3 . ?
C006 C004 C006 106.7(6) . 2 ?
C006 C004 C006 106.7(6) 2 3 ?
C006 C004 C006 106.7(6) . 3 ?
C00B O005 Fe01 133.1(4) . . ?
C006 C006 C004 112.2(5) 4 . ?
C00A C006 C004 127.5(7) . . ?
C00A C006 C006 120.4(4) . 4 ?
C1 C007 C00B 120.7(6) 8 . ?
C1 C007 C00B 120.7(6) . . ?
C3 C007 C00B 117.7(6) 8 . ?
C3 C007 C00B 117.7(6) . . ?
C3 C007 C3 104.5(12) . 8 ?
C008 C008 C009 121.9(4) 4 . ?
C008 C008 C00A 119.1(4) 4 . ?
C00A C008 C009 119.0(7) . . ?
C0 C009 C008 120.6(7) 8 . ?
C0 C009 C008 120.6(7) . . ?
C0 C009 C0 107.4(13) 8 . ?
C2 C009 C008 119.8(6) 8 . ?
C2 C009 C008 119.8(6) . . ?
C2 C009 C2 98.7(15) 8 . ?
C006 C00A C008 120.6(7) . . ?
C006 C00A H00A 119.7 . . ?
C008 C00A H00A 119.7 . . ?
O005 C00B O005 124.4(7) 8 . ?
O005 C00B C007 117.8(4) 8 . ?
O005 C00B C007 117.8(4) . . ?
C007 C1 H1 120.6 . . ?
C007 C1 C0 118.9(11) . . ?
C0 C1 H1 120.6 . . ?
C009 C0 C1 119.7(11) . . ?
C009 C0 H0 120.1 . . ?
C1 C0 H0 120.1 . . ?
C009 C2 H2 118.3 . . ?
C3 C2 C009 123.4(13) . . ?
C3 C2 H2 118.3 . . ?
C007 C3 H3 121.8 . . ?
C2 C3 C007 116.5(12) . . ?
C2 C3 H3 121.8 . . ?
N003 C5 H5 119.8 . . ?
C6 C5 N003 120.4(19) . . ?
C6 C5 H5 119.8 . . ?
C5 C6 H6 118.0 . . ?
C5 C6 C12 123.9(18) . . ?
C12 C6 H6 118.0 . . ?
C6 C12 C6 115(2) . 4_556 ?
C6 C12 C27 122.4(12) . . ?
C6 C12 C27 122.4(12) 4_556 . ?
C12 C27 O30 122(2) . . ?
C12 C27 O30 122(2) . 7_665 ?
O30 C27 O30 116(4) 7_665 . ?

loop_
_geom_bond_atom_site_label_1
_geom_bond_atom_site_label_2
_geom_bond_distance
_geom_bond_site_symmetry_2
_geom_bond_publ_flag
Fe01 O002 1.9024(14) . ?
Fe01 N003 2.107(12) . ?
Fe01 O005 2.001(4) 10_666 ?
Fe01 O005 2.001(4) . ?
Fe01 O005 2.001(4) 7_665 ?
Fe01 O005 2.001(4) 4_556 ?
N003 C5 1.42(2) . ?
N003 C5 1.42(2) 4_556 ?
C004 H004 0.9800 . ?
C004 C006 1.535(8) . ?
C004 C006 1.535(8) 3 ?
C004 C006 1.535(8) 2 ?
O005 C00B 1.245(6) . ?
C006 C006 1.376(14) 4 ?
C006 C00A 1.329(10) . ?
C007 C00B 1.487(10) . ?
C007 C1 1.373(13) 8 ?
C007 C1 1.373(13) . ?
C007 C3 1.465(14) 8 ?
C007 C3 1.465(14) . ?
C008 C008 1.354(16) 4 ?
C008 C009 1.505(11) . ?
C008 C00A 1.405(10) . ?
C009 C0 1.349(14) . ?
C009 C0 1.349(14) 8 ?
C009 C2 1.431(16) . ?
C009 C2 1.431(16) 8 ?
C00A H00A 0.9300 . ?
C1 H1 0.9300 . ?
C1 C0 1.436(17) . ?
C0 H0 0.9300 . ?
C2 H2 0.9300 . ?
C2 C3 1.337(18) . ?
C3 H3 0.9300 . ?
C5 H5 0.9300 . ?
C5 C6 1.421(19) . ?
C6 H6 0.9300 . ?
C6 C12 1.379(18) . ?
C12 C27 1.42(2) . ?
C27 O30 1.414(18) 7_665 ?
C27 O30 1.414(18) . ?

loop_
_geom_torsion_atom_site_label_1
_geom_torsion_atom_site_label_2
_geom_torsion_atom_site_label_3
_geom_torsion_atom_site_label_4
_geom_torsion
_geom_torsion_site_symmetry_1
_geom_torsion_site_symmetry_2
_geom_torsion_site_symmetry_3
_geom_torsion_site_symmetry_4
_geom_torsion_publ_flag
Fe01 N003 C5 C6 180.000(6) . . . . ?
Fe01 O005 C00B O005 12.8(15) . . . 8 ?
Fe01 O005 C00B C007 -166.9(5) . . . . ?
N003 C5 C6 C12 0.001(11) . . . . ?
C004 C006 C00A C008 180.000(1) . . . . ?
C006 C004 C006 C006 -56.8(6) 2 . . 4 ?
C006 C004 C006 C006 56.8(6) 3 . . 4 ?
C006 C004 C006 C00A 123.2(6) 2 . . . ?
C006 C004 C006 C00A -123.2(6) 3 . . . ?
C006 C006 C00A C008 0.000(2) 4 . . . ?
C007 C1 C0 C009 13(2) . . . . ?
C008 C008 C009 C0 69.4(11) 4 . . . ?
C008 C008 C009 C0 -69.4(11) 4 . . 8 ?
C008 C008 C009 C2 119.1(10) 4 . . . ?
C008 C008 C009 C2 -119.1(10) 4 . . 8 ?
C008 C008 C00A C006 -0.005(2) 4 . . . ?
C008 C009 C0 C1 170.5(11) . . . . ?
C008 C009 C2 C3 180.0(14) . . . . ?
C009 C008 C00A C006 180.000(1) . . . . ?
C009 C2 C3 C007 -5(2) . . . . ?
C00A C008 C009 C0 -110.6(11) . . . . ?
C00A C008 C009 C0 110.6(11) . . . 8 ?
C00A C008 C009 C2 -60.9(10) . . . . ?
C00A C008 C009 C2 60.9(10) . . . 8 ?
C00B C007 C1 C0 176.8(12) . . . . ?
C00B C007 C3 C2 -174.7(13) . . . . ?
C1 C007 C00B O005 -13.7(14) 8 . . . ?
C1 C007 C00B O005 166.6(10) 8 . . 8 ?
C1 C007 C00B O005 -166.6(10) . . . . ?
C1 C007 C00B O005 13.7(14) . . . 8 ?
C1 C007 C1 C0 22(2) 8 . . . ?
C0 C009 C0 C1 -46(2) 8 . . . ?
C2 C009 C2 C3 48(2) 8 . . . ?
C3 C007 C00B O005 26.5(12) 8 . . . ?
C3 C007 C00B O005 153.1(9) . . . . ?
C3 C007 C00B O005 -26.5(12) . . . 8 ?
C3 C007 C00B O005 -153.1(9) 8 . . 8 ?
C3 C007 C3 C2 -42(2) 8 . . . ?
C5 N003 C5 C6 0.000(9) 4_556 . . . ?
C5 C6 C12 C6 -0.001(5) . . . 4_556 ?
C5 C6 C12 C27 180.000(7) . . . . ?
C6 C12 C27 O30 90.000(4) . . . 7_665 ?
C6 C12 C27 O30 -90.000(5) . . . . ?
C6 C12 C27 O30 -90.000(5) 4_556 . . 7_665 ?
C6 C12 C27 O30 90.000(4) 4_556 . . . ?

loop_
_twin_individual_id
_twin_individual_mass_fraction_refined
1 0.875(17)
2 0.125(17)

loop_
_smtbx_masks_void_nr
_smtbx_masks_void_average_x
_smtbx_masks_void_average_y
_smtbx_masks_void_average_z
_smtbx_masks_void_volume
_smtbx_masks_void_count_electrons
_smtbx_masks_void_content
1 -0.419 -0.982 -0.121 2397.5 357.6 ?
